data_1541620
loop_
_publ_author_name
'Kheirov, M.B.'
'Mamedov, Kh.S.'
'Belov, N.V.'

_publ_section_title
;
 Crystal structure of rinkite Na (Ca, Ce)2 (Ti, Ce) O (Si2 O7) F
;
_journal_name_full 'Doklady Akademii Nauk SSSR'
_journal_page_first 162
_journal_page_last 164
_journal_volume 150
_journal_year 1963
_chemical_formula_sum 'Ca2 F Na O8 Si2 Ti'
_chemical_name_systematic 'Na Ca2 Ti (Si2 O7) O F'
_space_group_IT_number 1
_symmetry_space_group_name_Hall 'P 1'
_symmetry_space_group_name_H-M 'P 1'
_cell_angle_alpha 90
_cell_angle_beta 90
_cell_angle_gamma 101.33
_cell_formula_units_Z 4
_cell_length_a 18.9
_cell_length_b 7.47
_cell_length_c 5.68
_cell_volume 786.292
_citation_journal_id_ASTM DANKAS
_cod_data_source_file Kheirov_DANKAS_1963_655.cif
_cod_data_source_block Ca2F1Na1O8Si2Ti1
_cod_original_cell_volume 786.2915
_cod_original_formula_sum 'Ca2 F1 Na1 O8 Si2 Ti1'
_cod_database_code 1541620

loop_
_symmetry_equiv_pos_as_xyz
x,y,z

loop_
_atom_site_label
_atom_site_type_symbol
_atom_site_fract_x
_atom_site_fract_y
_atom_site_fract_z
_atom_site_occupancy
_atom_site_U_iso_or_equiv
O25 O-2 0.802 0.405 0.81 1 0.0
Ti2 Ti+4 0 0.75 0.463 1 0.0
Ca8 Ca+2 0.812 0.655 0.125 1 0.0
O12 O-2 0.302 0.906 0.318 1 0.0
O20 O-2 0.562 0.282 0.825 1 0.0
O17 O-2 0.562 0.031 0.375 1 0.0
Na3 Na+1 0.5 0 0.728 1 0.0
O30 O-2 0.802 0.906 0.809 1 0.0
O5 O-2 0.062 0.531 0.375 1 0.0
F2 F-1 0.385 0.187 0.125 1 0.0
F4 F-1 0.875 0.69 0.625 1 0.0
O32 O-2 0.937 0.97 0.592 1 0.0
O3 O-2 0.197 0.094 0.575 1 0.0
Si3 Si+4 0.355 0.365 0.125 1 0.0
O15 O-2 0.437 0.719 0.658 1 0.0
O21 O-2 0.687 0.593 0.658 1 0.0
O13 O-2 0.437 0.218 0.658 1 0.0
O29 O-2 0.937 0.72 0.092 1 0.0
F3 F-1 0.614 0.312 0.375 1 0.0
O26 O-2 0.802 0.405 0.442 1 0.0
Si1 Si+4 0.146 0.135 0.375 1 0.0
O10 O-2 0.302 0.405 0.318 1 0.0
Si6 Si+4 0.646 0.511 0.375 1 0.0
Ca5 Ca+2 0.686 0.343 0.875 1 0.0
O7 O-2 0.197 0.594 0.558 1 0.0
Ca4 Ca+2 0.312 0.655 0.625 1 0.0
O22 O-2 0.697 0.593 0.182 1 0.0
Si2 Si+4 0.146 0.511 0.375 1 0.0
O27 O-2 0.937 0.468 0.591 1 0.0
Si7 Si+4 0.853 0.49 0.625 1 0.0
Ca6 Ca+2 0.686 0.844 0.875 1 0.0
O6 O-2 0.187 0.593 0.092 1 0.0
Na2 Na+1 0 0.5 0.022 1 0.0
Ca1 Ca+2 0.187 0.343 0.875 1 0.0
F1 F-1 0.114 0.313 0.375 1 0.0
Na4 Na+1 0.5 0.5 0.728 1 0.0
O1 O-2 0.062 0.031 0.375 1 0.0
O31 O-2 0.802 0.906 0.442 1 0.0
O24 O-2 0.562 0.781 0.825 1 0.0
Si5 Si+4 0.646 0.135 0.375 1 0.0
O9 O-2 0.312 0.405 0.942 1 0.0
Ti3 Ti+4 0.5 0.25 0.287 1 0.0
Na1 Na+1 0 0 0.022 1 0.0
O2 O-2 0.187 0.094 0.092 1 0.0
O28 O-2 0.937 0.218 0.092 1 0.0
Si8 Si+4 0.853 0.864 0.625 1 0.0
Ca3 Ca+2 0.312 0.156 0.625 1 0.0
Ca2 Ca+2 0.187 0.844 0.875 1 0.0
O19 O-2 0.697 0.094 0.182 1 0.0
O11 O-2 0.312 0.906 0.942 1 0.0
Ti4 Ti+4 0.5 0.75 0.287 1 0.0
Si4 Si+4 0.355 0.99 0.125 1 0.0
O18 O-2 0.687 0.094 0.658 1 0.0
O16 O-2 0.437 0.97 0.158 1 0.0
Ca7 Ca+2 0.812 0.156 0.125 1 0.0
O8 O-2 0.062 0.781 0.902 1 0.0
O23 O-2 0.562 0.531 0.375 1 0.0
O14 O-2 0.437 0.468 0.158 1 0.0
Ti1 Ti+4 0 0.25 0.463 1 0.0
O4 O-2 0.062 0.282 0.902 1 0.0
